data_7061542
loop_
_publ_author_name
'Darii, Mariana'
'Beleaev, Ecaterina S.'
'Kravtsov, Victor Ch.'
'Bourosh, Paulina'
'Chumakov, Yurii'
'Hauser, J\"urg'
'Decurtins, Silvio'
'Liu, Shi-Xia'
'Sultanova, Olga'
'Baca, Svetlana G.'

_publ_section_title
;
 Crystalline multicomponent compounds involving hexaammine cobalt(iii)
 cations
;
_journal_issue 23
_journal_name_full 'New Journal of Chemistry'
_journal_page_first 11404
_journal_page_last 11421
_journal_paper_doi 10.1039/D2NJ01655A
_journal_volume 46
_journal_year 2022
_chemical_formula_moiety 'C7 H4 O5 S, Co H18 N6, Cl, 4(H2 O)'
_chemical_formula_sum 'C7 H30 Cl Co N6 O9 S'
_chemical_formula_weight 468.81
_space_group_crystal_system triclinic
_space_group_IT_number 2
_space_group_name_Hall '-P 1'
_space_group_name_H-M_alt 'P -1'
_atom_sites_solution_hydrogens mixed
_atom_sites_solution_primary direct
_atom_sites_solution_secondary difmap
_audit_creation_method SHELXL-2014/7
_audit_update_record
;
2022-05-20 deposited with the CCDC.	2022-05-23 downloaded from the CCDC.
;
_cell_angle_alpha 76.309(5)
_cell_angle_beta 85.404(6)
_cell_angle_gamma 87.889(5)
_cell_formula_units_Z 2
_cell_length_a 7.6522(5)
_cell_length_b 10.2432(6)
_cell_length_c 13.0280(9)
_cell_measurement_reflns_used 2392
_cell_measurement_temperature 293(2)
_cell_measurement_theta_max 29.5300
_cell_measurement_theta_min 3.6430
_cell_volume 988.80(11)
_computing_cell_refinement
;
CrysAlisPro, Agilent Technologies,
Version 1.171.37.35 (release 13-08-2014 CrysAlis171 .NET)
(compiled Aug 13 2014,18:06:01)
;
_computing_data_collection
;
CrysAlisPro, Agilent Technologies,
Version 1.171.37.35 (release 13-08-2014 CrysAlis171 .NET)
(compiled Aug 13 2014,18:06:01)
;
_computing_data_reduction
;
CrysAlisPro, Agilent Technologies,
Version 1.171.37.35 (release 13-08-2014 CrysAlis171 .NET)
(compiled Aug 13 2014,18:06:01)
;
_computing_molecular_graphics MERCURY
_computing_publication_material
;
SHELX-97 (Sheldrick, 2008)
;
_computing_structure_refinement 'SHELXL-2014/7 (Sheldrick, 2014)'
_computing_structure_solution SHELXS1997
_diffrn_ambient_temperature 293(2)
_diffrn_detector_area_resol_mean 15.9914
_diffrn_measured_fraction_theta_full 0.998
_diffrn_measured_fraction_theta_max 0.998
_diffrn_measurement_device_type 'Xcalibur, Eos'
_diffrn_measurement_method '\w scans'
_diffrn_radiation_type MoK\a
_diffrn_radiation_wavelength 0.71073
_diffrn_reflns_av_R_equivalents 0.0323
_diffrn_reflns_av_unetI/netI 0.0529
_diffrn_reflns_Laue_measured_fraction_full 0.998
_diffrn_reflns_Laue_measured_fraction_max 0.998
_diffrn_reflns_limit_h_max 9
_diffrn_reflns_limit_h_min -8
_diffrn_reflns_limit_k_max 12
_diffrn_reflns_limit_k_min -11
_diffrn_reflns_limit_l_max 15
_diffrn_reflns_limit_l_min -15
_diffrn_reflns_number 6335
_diffrn_reflns_point_group_measured_fraction_full 0.998
_diffrn_reflns_point_group_measured_fraction_max 0.998
_diffrn_reflns_theta_full 25.242
_diffrn_reflns_theta_max 25.499
_diffrn_reflns_theta_min 3.221
_diffrn_source 'Enhance (Mo) X-ray Source'
_exptl_absorpt_coefficient_mu 1.159
_exptl_absorpt_correction_T_max 1.00000
_exptl_absorpt_correction_T_min 0.62098
_exptl_absorpt_correction_type multi-scan
_exptl_absorpt_process_details
;
CrysAlisPro, Agilent Technologies,
Version 1.171.37.35 (release 13-08-2014 CrysAlis171 .NET)
(compiled Aug 13 2014,18:06:01)
Empirical absorption correction using spherical harmonics,
 implemented in SCALE3 ABSPACK scaling algorithm.
;
_exptl_crystal_colour orange
_exptl_crystal_density_diffrn 1.575
_exptl_crystal_description plate
_exptl_crystal_F_000 492
_exptl_crystal_size_max 0.400
_exptl_crystal_size_mid 0.400
_exptl_crystal_size_min 0.060
_exptl_transmission_factor_max 1.00000
_exptl_transmission_factor_min 0.62098
_refine_diff_density_max 0.357
_refine_diff_density_min -0.413
_refine_diff_density_rms 0.077
_refine_ls_extinction_coef 0.017(2)
_refine_ls_extinction_expression Fc^*^=kFc[1+0.001xFc^2^\l^3^/sin(2\q)]^-1/4^
_refine_ls_extinction_method 'SHELXL-2014/7 (Sheldrick 2014'
_refine_ls_goodness_of_fit_ref 1.003
_refine_ls_hydrogen_treatment mixed
_refine_ls_matrix_type full
_refine_ls_number_parameters 257
_refine_ls_number_reflns 3674
_refine_ls_number_restraints 15
_refine_ls_restrained_S_all 1.013
_refine_ls_R_factor_all 0.0505
_refine_ls_R_factor_gt 0.0404
_refine_ls_shift/su_max 0.000
_refine_ls_shift/su_mean 0.000
_refine_ls_structure_factor_coef Fsqd
_refine_ls_weighting_details 'w=1/[\s^2^(Fo^2^)+(0.0673P)^2^+0.1943P] where P=(Fo^2^+2Fc^2^)/3'
_refine_ls_weighting_scheme calc
_refine_ls_wR_factor_gt 0.1096
_refine_ls_wR_factor_ref 0.1186
_reflns_Friedel_coverage 0.000
_reflns_number_gt 3068
_reflns_number_total 3674
_reflns_threshold_expression 'I > 2\s(I)'
_cod_data_source_file d2nj01655a2.cif
_cod_data_source_block V_5347_NE120
_cod_depositor_comments 'Adding full bibliography for 7061540--7061548.cif.'
_cod_original_cell_volume 988.79(11)
_cod_database_code 7061542
_shelx_shelxl_version_number 2014/7
_shelx_space_group_comment
;
The symmetry employed for this shelxl refinement is uniquely defined
by the following loop, which should always be used as a source of
symmetry information in preference to the above space-group names.
They are only intended as comments.
;
_shelx_estimated_absorpt_t_min 0.654
_shelx_estimated_absorpt_t_max 0.934

loop_
_space_group_symop_operation_xyz
'x, y, z'
'-x, -y, -z'

loop_
_atom_site_label
_atom_site_type_symbol
_atom_site_fract_x
_atom_site_fract_y
_atom_site_fract_z
_atom_site_U_iso_or_equiv
_atom_site_adp_type
_atom_site_occupancy
_atom_site_site_symmetry_order
_atom_site_calc_flag
_atom_site_refinement_flags_posn
_atom_site_refinement_flags_adp
_atom_site_refinement_flags_occupancy
_atom_site_disorder_assembly
_atom_site_disorder_group
Co1 Co 0.81044(5) 0.31049(4) 0.33821(3) 0.02460(17) Uani 1 1 d . . . . .
N1 N 1.0079(3) 0.3241(3) 0.2314(2) 0.0352(6) Uani 1 1 d . . . . .
H1A H 0.9930 0.2680 0.1903 0.042 Uiso 1 1 calc R U . . .
H1B H 1.1070 0.3028 0.2634 0.042 Uiso 1 1 calc R U . . .
H1C H 1.0135 0.4079 0.1920 0.042 Uiso 1 1 calc R U . . .
N2 N 0.7959(3) 0.1187(2) 0.34339(19) 0.0286(6) Uani 1 1 d . . . . .
H2A H 0.8020 0.1066 0.2777 0.034 Uiso 1 1 calc R U . . .
H2B H 0.6947 0.0876 0.3772 0.034 Uiso 1 1 calc R U . . .
H2C H 0.8845 0.0746 0.3776 0.034 Uiso 1 1 calc R U . . .
N3 N 0.8331(4) 0.5035(2) 0.3302(2) 0.0421(7) Uani 1 1 d . . . . .
H3A H 0.8046 0.5507 0.2670 0.051 Uiso 1 1 calc R U . . .
H3B H 0.9434 0.5203 0.3395 0.051 Uiso 1 1 calc R U . . .
H3C H 0.7618 0.5267 0.3806 0.051 Uiso 1 1 calc R U . . .
N4 N 0.9683(3) 0.2711(2) 0.45446(19) 0.0316(6) Uani 1 1 d . . . . .
H4A H 1.0762 0.2969 0.4291 0.038 Uiso 1 1 calc R U . . .
H4B H 0.9695 0.1832 0.4834 0.038 Uiso 1 1 calc R U . . .
H4C H 0.9305 0.3153 0.5034 0.038 Uiso 1 1 calc R U . . .
N5 N 0.6515(3) 0.3461(3) 0.22405(19) 0.0334(6) Uani 1 1 d . . . . .
H5A H 0.7058 0.3260 0.1666 0.040 Uiso 1 1 calc R U . . .
H5B H 0.6196 0.4325 0.2094 0.040 Uiso 1 1 calc R U . . .
H5C H 0.5569 0.2958 0.2442 0.040 Uiso 1 1 calc R U . . .
N6 N 0.6085(3) 0.3009(3) 0.4432(2) 0.0344(6) Uani 1 1 d . . . . .
H6A H 0.5118 0.3285 0.4099 0.041 Uiso 1 1 calc R U . . .
H6B H 0.6265 0.3534 0.4867 0.041 Uiso 1 1 calc R U . . .
H6C H 0.5958 0.2165 0.4803 0.041 Uiso 1 1 calc R U . . .
Cl1 Cl 0.24716(12) 0.51804(9) 0.40084(7) 0.0482(3) Uani 1 1 d D . . . .
S1 S 0.30611(9) 1.03694(7) 0.34649(5) 0.0256(2) Uani 1 1 d . . . . .
C1 C 0.2640(4) 0.9950(3) 0.2269(2) 0.0250(6) Uani 1 1 d . . . . .
C2 C 0.1851(5) 0.8751(3) 0.2321(3) 0.0453(9) Uani 1 1 d . . . . .
H2 H 0.1490 0.8206 0.2977 0.054 Uiso 1 1 calc R U . . .
C3 C 0.1591(5) 0.8350(3) 0.1408(3) 0.0480(10) Uani 1 1 d . . . . .
H3 H 0.1088 0.7524 0.1452 0.058 Uiso 1 1 calc R U . . .
C4 C 0.2071(4) 0.9167(3) 0.0424(2) 0.0291(7) Uani 1 1 d . . . . .
C5 C 0.2821(5) 1.0378(3) 0.0382(2) 0.0430(9) Uani 1 1 d . . . . .
H5 H 0.3135 1.0942 -0.0274 0.052 Uiso 1 1 calc R U . . .
C6 C 0.3119(5) 1.0779(3) 0.1295(2) 0.0389(8) Uani 1 1 d . . . . .
H6 H 0.3638 1.1599 0.1252 0.047 Uiso 1 1 calc R U . . .
C7 C 0.1837(4) 0.8699(3) -0.0573(2) 0.0361(8) Uani 1 1 d . . . . .
O1 O 0.1486(3) 1.0039(2) 0.41707(16) 0.0323(5) Uani 1 1 d . . . . .
O2 O 0.4565(3) 0.9552(2) 0.38635(17) 0.0367(5) Uani 1 1 d . . . . .
O3 O 0.3413(3) 1.1804(2) 0.32093(17) 0.0357(5) Uani 1 1 d . . . . .
O4 O 0.2170(4) 0.9494(3) -0.14408(17) 0.0544(7) Uani 1 1 d . . . . .
O5 O 0.1342(4) 0.7521(2) -0.04768(18) 0.0521(7) Uani 1 1 d D . . . .
O6 O 0.8844(4) 0.5923(3) 0.0860(2) 0.0720(10) Uani 1 1 d D . . . .
H6D H 0.940(6) 0.663(4) 0.048(3) 0.108 Uiso 1 1 d D U . . .
H6E H 0.804(5) 0.581(5) 0.044(3) 0.108 Uiso 1 1 d D U . . .
O7 O 0.3115(5) 0.1968(3) 0.7336(3) 0.0841(11) Uani 1 1 d D . . . .
H7A H 0.259(6) 0.136(4) 0.783(3) 0.126 Uiso 1 1 d D U . . .
H7B H 0.403(5) 0.154(5) 0.710(4) 0.126 Uiso 1 1 d D U . . .
O8 O 0.5009(6) 0.6162(4) 0.1983(4) 0.1035(13) Uani 1 1 d D . . . .
H8A H 0.555(7) 0.692(4) 0.198(5) 0.155 Uiso 1 1 d D U . . .
H8B H 0.413(6) 0.610(5) 0.252(3) 0.155 Uiso 1 1 d D U . . .
O9 O 0.3231(8) 0.5083(5) 0.0541(4) 0.142(2) Uani 1 1 d D . . . .
H9A H 0.398(8) 0.556(6) 0.086(4) 0.212 Uiso 1 1 d D U . . .
H9B H 0.270(9) 0.589(4) 0.014(6) 0.212 Uiso 1 1 d D U . . .

loop_
_atom_site_aniso_label
_atom_site_aniso_U_11
_atom_site_aniso_U_22
_atom_site_aniso_U_33
_atom_site_aniso_U_23
_atom_site_aniso_U_13
_atom_site_aniso_U_12
Co1 0.0285(3) 0.0222(2) 0.0236(2) -0.00445(17) -0.00683(17) -0.00379(17)
N1 0.0374(15) 0.0360(15) 0.0301(14) -0.0018(11) -0.0050(11) -0.0087(12)
N2 0.0323(13) 0.0263(13) 0.0283(13) -0.0069(10) -0.0060(11) -0.0057(11)
N3 0.0541(18) 0.0259(14) 0.0478(17) -0.0063(12) -0.0193(14) -0.0011(13)
N4 0.0383(15) 0.0282(13) 0.0299(13) -0.0066(11) -0.0095(11) -0.0052(12)
N5 0.0345(14) 0.0345(14) 0.0315(14) -0.0057(11) -0.0092(11) -0.0048(12)
N6 0.0368(15) 0.0353(14) 0.0325(14) -0.0088(12) -0.0072(12) -0.0029(12)
Cl1 0.0552(6) 0.0399(5) 0.0550(6) -0.0190(4) -0.0109(4) -0.0046(4)
S1 0.0262(4) 0.0303(4) 0.0220(4) -0.0093(3) -0.0009(3) -0.0040(3)
C1 0.0266(14) 0.0278(15) 0.0231(14) -0.0109(12) -0.0030(12) 0.0005(12)
C2 0.073(3) 0.0379(19) 0.0245(16) -0.0053(14) 0.0013(16) -0.0223(18)
C3 0.076(3) 0.0358(19) 0.0348(18) -0.0112(15) -0.0003(18) -0.0249(19)
C4 0.0330(16) 0.0323(16) 0.0238(15) -0.0096(13) -0.0024(12) -0.0019(13)
C5 0.066(2) 0.0426(19) 0.0192(15) -0.0040(14) 0.0041(15) -0.0204(18)
C6 0.055(2) 0.0377(18) 0.0241(15) -0.0083(14) 0.0059(14) -0.0226(17)
C7 0.0409(18) 0.0418(19) 0.0277(17) -0.0119(15) -0.0018(14) -0.0032(16)
O1 0.0289(11) 0.0425(13) 0.0261(10) -0.0104(9) 0.0042(9) -0.0062(10)
O2 0.0331(12) 0.0443(13) 0.0337(12) -0.0096(10) -0.0103(10) 0.0060(10)
O3 0.0452(13) 0.0307(11) 0.0334(11) -0.0105(9) -0.0022(10) -0.0112(10)
O4 0.087(2) 0.0538(16) 0.0240(12) -0.0117(11) 0.0012(12) -0.0190(15)
O5 0.0808(19) 0.0457(15) 0.0352(13) -0.0182(11) 0.0009(13) -0.0232(14)
O6 0.094(3) 0.068(2) 0.0478(17) -0.0003(15) 0.0027(16) -0.0342(19)
O7 0.090(3) 0.0452(17) 0.104(3) -0.0057(17) 0.035(2) 0.0054(17)
O8 0.095(3) 0.091(3) 0.131(4) -0.043(3) -0.012(3) 0.025(2)
O9 0.142(4) 0.179(5) 0.102(3) -0.016(3) -0.043(3) -0.016(4)

loop_
_atom_type_symbol
_atom_type_description
_atom_type_scat_dispersion_real
_atom_type_scat_dispersion_imag
_atom_type_scat_source
C C 0.0033 0.0016 'International Tables Vol C Tables 4.2.6.8 and 6.1.1.4'
H H 0.0000 0.0000 'International Tables Vol C Tables 4.2.6.8 and 6.1.1.4'
N N 0.0061 0.0033 'International Tables Vol C Tables 4.2.6.8 and 6.1.1.4'
O O 0.0106 0.0060 'International Tables Vol C Tables 4.2.6.8 and 6.1.1.4'
S S 0.1246 0.1234 'International Tables Vol C Tables 4.2.6.8 and 6.1.1.4'
Co Co 0.3494 0.9721 'International Tables Vol C Tables 4.2.6.8 and 6.1.1.4'
Cl Cl 0.1484 0.1585 'International Tables Vol C Tables 4.2.6.8 and 6.1.1.4'

loop_
_geom_angle_atom_site_label_1
_geom_angle_atom_site_label_2
_geom_angle_atom_site_label_3
_geom_angle
_geom_angle_site_symmetry_1
_geom_angle_site_symmetry_3
_geom_angle_publ_flag
N1 Co1 N5 88.75(11) . . ?
N1 Co1 N2 89.65(11) . . ?
N5 Co1 N2 88.36(11) . . ?
N1 Co1 N6 178.43(11) . . ?
N5 Co1 N6 90.05(11) . . ?
N2 Co1 N6 91.32(11) . . ?
N1 Co1 N3 88.40(12) . . ?
N5 Co1 N3 92.06(11) . . ?
N2 Co1 N3 177.99(12) . . ?
N6 Co1 N3 90.64(12) . . ?
N1 Co1 N4 91.83(11) . . ?
N5 Co1 N4 178.82(10) . . ?
N2 Co1 N4 90.62(10) . . ?
N6 Co1 N4 89.39(11) . . ?
N3 Co1 N4 88.98(11) . . ?
Co1 N1 H1A 109.5 . . ?
Co1 N1 H1B 109.5 . . ?
H1A N1 H1B 109.5 . . ?
Co1 N1 H1C 109.5 . . ?
H1A N1 H1C 109.5 . . ?
H1B N1 H1C 109.5 . . ?
Co1 N2 H2A 109.5 . . ?
Co1 N2 H2B 109.5 . . ?
H2A N2 H2B 109.5 . . ?
Co1 N2 H2C 109.5 . . ?
H2A N2 H2C 109.5 . . ?
H2B N2 H2C 109.5 . . ?
Co1 N3 H3A 109.5 . . ?
Co1 N3 H3B 109.5 . . ?
H3A N3 H3B 109.5 . . ?
Co1 N3 H3C 109.5 . . ?
H3A N3 H3C 109.5 . . ?
H3B N3 H3C 109.5 . . ?
Co1 N4 H4A 109.5 . . ?
Co1 N4 H4B 109.5 . . ?
H4A N4 H4B 109.5 . . ?
Co1 N4 H4C 109.5 . . ?
H4A N4 H4C 109.5 . . ?
H4B N4 H4C 109.5 . . ?
Co1 N5 H5A 109.5 . . ?
Co1 N5 H5B 109.5 . . ?
H5A N5 H5B 109.5 . . ?
Co1 N5 H5C 109.5 . . ?
H5A N5 H5C 109.5 . . ?
H5B N5 H5C 109.5 . . ?
Co1 N6 H6A 109.5 . . ?
Co1 N6 H6B 109.5 . . ?
H6A N6 H6B 109.5 . . ?
Co1 N6 H6C 109.5 . . ?
H6A N6 H6C 109.5 . . ?
H6B N6 H6C 109.5 . . ?
O2 S1 O1 112.00(13) . . ?
O2 S1 O3 112.51(13) . . ?
O1 S1 O3 112.11(14) . . ?
O2 S1 C1 106.50(14) . . ?
O1 S1 C1 106.20(12) . . ?
O3 S1 C1 107.02(13) . . ?
C2 C1 C6 119.8(3) . . ?
C2 C1 S1 118.5(2) . . ?
C6 C1 S1 121.7(2) . . ?
C1 C2 C3 120.4(3) . . ?
C1 C2 H2 119.8 . . ?
C3 C2 H2 119.8 . . ?
C2 C3 C4 120.6(3) . . ?
C2 C3 H3 119.7 . . ?
C4 C3 H3 119.7 . . ?
C5 C4 C3 118.4(3) . . ?
C5 C4 C7 121.3(3) . . ?
C3 C4 C7 120.2(3) . . ?
C4 C5 C6 121.5(3) . . ?
C4 C5 H5 119.3 . . ?
C6 C5 H5 119.3 . . ?
C1 C6 C5 119.4(3) . . ?
C1 C6 H6 120.3 . . ?
C5 C6 H6 120.3 . . ?
O4 C7 O5 123.6(3) . . ?
O4 C7 C4 118.3(3) . . ?
O5 C7 C4 118.1(3) . . ?
H6D O6 H6E 103(3) . . ?
H7A O7 H7B 104(3) . . ?
H8A O8 H8B 104(3) . . ?
H9A O9 H9B 93(2) . . ?

loop_
_geom_bond_atom_site_label_1
_geom_bond_atom_site_label_2
_geom_bond_distance
_geom_bond_site_symmetry_2
_geom_bond_publ_flag
Co1 N1 1.956(3) . ?
Co1 N5 1.955(2) . ?
Co1 N2 1.957(2) . ?
Co1 N6 1.969(3) . ?
Co1 N3 1.968(2) . ?
Co1 N4 1.971(2) . ?
N1 H1A 0.8900 . ?
N1 H1B 0.8900 . ?
N1 H1C 0.8900 . ?
N2 H2A 0.8900 . ?
N2 H2B 0.8900 . ?
N2 H2C 0.8900 . ?
N3 H3A 0.8900 . ?
N3 H3B 0.8900 . ?
N3 H3C 0.8900 . ?
N4 H4A 0.8900 . ?
N4 H4B 0.8900 . ?
N4 H4C 0.8900 . ?
N5 H5A 0.8900 . ?
N5 H5B 0.8900 . ?
N5 H5C 0.8900 . ?
N6 H6A 0.8900 . ?
N6 H6B 0.8900 . ?
N6 H6C 0.8900 . ?
S1 O2 1.454(2) . ?
S1 O1 1.455(2) . ?
S1 O3 1.458(2) . ?
S1 C1 1.768(3) . ?
C1 C2 1.373(4) . ?
C1 C6 1.380(4) . ?
C2 C3 1.378(4) . ?
C2 H2 0.9300 . ?
C3 C4 1.385(4) . ?
C3 H3 0.9300 . ?
C4 C5 1.374(4) . ?
C4 C7 1.513(4) . ?
C5 C6 1.384(4) . ?
C5 H5 0.9300 . ?
C6 H6 0.9300 . ?
C7 O4 1.240(4) . ?
C7 O5 1.253(4) . ?
O6 H6D 0.879(19) . ?
O6 H6E 0.880(19) . ?
O7 H7A 0.868(19) . ?
O7 H7B 0.889(19) . ?
O8 H8A 0.891(19) . ?
O8 H8B 0.926(17) . ?
O9 H9A 0.941(18) . ?
O9 H9B 0.960(16) . ?

loop_
_geom_hbond_atom_site_label_D
_geom_hbond_atom_site_label_H
_geom_hbond_atom_site_label_A
_geom_hbond_distance_DH
_geom_hbond_distance_HA
_geom_hbond_distance_DA
_geom_hbond_angle_DHA
_geom_hbond_site_symmetry_A
N1 H1A O5 0.89 2.22 2.981(3) 143.3 2_665
N1 H1B O3 0.89 2.23 3.070(4) 158.3 1_645
N1 H1C O6 0.89 2.30 3.108(4) 150.6 .
N2 H2A O4 0.89 1.98 2.853(3) 168.6 2_665
N2 H2B O2 0.89 2.29 3.083(3) 148.3 1_545
N2 H2C O1 0.89 2.18 3.039(3) 161.7 1_645
N2 H2C O1 0.89 2.60 3.133(3) 119.3 2_666
N3 H3A O6 0.89 2.33 3.093(4) 143.6 .
N3 H3A O8 0.89 2.57 3.208(5) 129.7 .
N3 H3B Cl1 0.89 2.52 3.387(3) 166.3 1_655
N3 H3C Cl1 0.89 2.77 3.464(3) 135.8 2_666
N4 H4A Cl1 0.89 2.59 3.281(3) 134.8 1_655
N4 H4B O1 0.89 2.52 3.142(4) 127.1 1_645
N4 H4B O1 0.89 2.22 3.041(3) 153.0 2_666
N4 H4C Cl1 0.89 2.62 3.479(3) 161.4 2_666
N5 H5A O5 0.89 2.18 3.057(4) 168.9 2_665
N5 H5B O8 0.89 2.04 2.913(5) 167.5 .
N5 H5C O3 0.89 2.11 2.985(3) 169.2 1_545
N6 H6A Cl1 0.89 2.74 3.479(3) 140.9 .
N6 H6A O3 0.89 2.56 3.143(3) 123.4 1_545
N6 H6B Cl1 0.89 2.46 3.329(3) 165.7 2_666
N6 H6C O2 0.89 2.18 3.037(3) 160.7 2_666
O6 H6D O5 0.879(19) 1.96(3) 2.777(4) 153(5) 1_655
O6 H6E O9 0.880(19) 2.06(3) 2.896(6) 158(5) 2_665
O7 H7A O4 0.868(19) 1.95(3) 2.744(4) 152(5) 1_546
O7 H7B O2 0.889(19) 2.08(3) 2.919(4) 157(6) 2_666
O8 H8A O7 0.891(19) 1.96(4) 2.780(6) 152(6) 2_666
O8 H8B Cl1 0.926(17) 2.253(17) 3.132(5) 158(5) .
O9 H9A O8 0.941(18) 1.952(18) 2.847(7) 158(5) .
O9 H9B O5 0.960(16) 1.974(16) 2.925(6) 171(7) .
